data_7026906
loop_
_publ_author_name
'Cryder, Jessica L.'
'Killgore, Andrew J.'
'Moore, Curtis'
'Golen, James A.'
'Rheingold, Arnold L.'
'Daley, Christopher J. A.'

_publ_section_title
;
 Novel metal complexes containing a chiral trinitrogen isoindoline-based
 pincer ligand: in situ synthesis and structural characterization.
;
_journal_issue 44
_journal_name_full 'Dalton transactions (Cambridge, England : 2003)'
_journal_page_first 10671
_journal_page_last 10677
_journal_paper_doi 10.1039/c0dt00869a
_journal_volume 39
_journal_year 2010
_chemical_absolute_configuration ad
_chemical_formula_sum 'C57 H50 N10 O5.67 Zn'
_chemical_formula_weight 1031.11
_chemical_name_systematic
;
?
;
_space_group_IT_number 152
_symmetry_cell_setting trigonal
_symmetry_space_group_name_Hall 'P 31 2"'
_symmetry_space_group_name_H-M 'P 31 2 1'
_atom_sites_solution_hydrogens geom
_atom_sites_solution_primary direct
_atom_sites_solution_secondary difmap
_audit_creation_method SHELXL-97
_cell_angle_alpha 90.00
_cell_angle_beta 90.00
_cell_angle_gamma 120.00
_cell_formula_units_Z 3
_cell_length_a 19.3476(6)
_cell_length_b 19.3476(6)
_cell_length_c 11.5041(4)
_cell_measurement_reflns_used 9869
_cell_measurement_temperature 120(2)
_cell_measurement_theta_max 65.45
_cell_measurement_theta_min 2.64
_cell_volume 3729.4(2)
_computing_cell_refinement 'Bruker SAINT'
_computing_data_collection 'Bruker APEX2'
_computing_data_reduction 'Bruker SAINT'
_computing_molecular_graphics 'Bruker SHELXTL'
_computing_publication_material 'Bruker SHELXTL'
_computing_structure_refinement 'SHELXL-97 (Sheldrick, 2008)'
_computing_structure_solution 'SHELXS-97 (Sheldrick, 2008)'
_diffrn_ambient_temperature 120(2)
_diffrn_measured_fraction_theta_full 0.991
_diffrn_measured_fraction_theta_max 0.981
_diffrn_measurement_device_type 'Bruker APEX-II CCD'
_diffrn_measurement_method '\f and \w scans'
_diffrn_radiation_monochromator graphite
_diffrn_radiation_source 'fine-focus sealed tube'
_diffrn_radiation_type CuK\a
_diffrn_radiation_wavelength 1.54178
_diffrn_reflns_av_R_equivalents 0.0524
_diffrn_reflns_av_sigmaI/netI 0.0347
_diffrn_reflns_limit_h_max 22
_diffrn_reflns_limit_h_min -22
_diffrn_reflns_limit_k_max 18
_diffrn_reflns_limit_k_min -21
_diffrn_reflns_limit_l_max 13
_diffrn_reflns_limit_l_min -12
_diffrn_reflns_number 22080
_diffrn_reflns_theta_full 65.00
_diffrn_reflns_theta_max 65.78
_diffrn_reflns_theta_min 2.64
_exptl_absorpt_coefficient_mu 1.199
_exptl_absorpt_correction_T_max 0.8695
_exptl_absorpt_correction_T_min 0.6206
_exptl_absorpt_correction_type multi-scan
_exptl_absorpt_process_details SADABS
_exptl_crystal_colour yellow
_exptl_crystal_density_diffrn 1.377
_exptl_crystal_density_meas ?
_exptl_crystal_density_method 'not measured'
_exptl_crystal_description Rod
_exptl_crystal_F_000 1612
_exptl_crystal_size_max 0.44
_exptl_crystal_size_mid 0.13
_exptl_crystal_size_min 0.12
_platon_squeeze_details
;
SQUEEZE found one void containing 5 disordered acetone molecules. Their
formula was added to the formula for the unit-cell and the electron
density removed.
;
_refine_diff_density_max 0.191
_refine_diff_density_min -0.220
_refine_diff_density_rms 0.032
_refine_ls_abs_structure_details 'Flack H D (1983), Acta Cryst. A39, 876-881'
_refine_ls_abs_structure_Flack 0.003(17)
_refine_ls_extinction_method none
_refine_ls_goodness_of_fit_ref 1.030
_refine_ls_hydrogen_treatment constr
_refine_ls_matrix_type full
_refine_ls_number_parameters 337
_refine_ls_number_reflns 4172
_refine_ls_number_restraints 0
_refine_ls_restrained_S_all 1.030
_refine_ls_R_factor_all 0.0275
_refine_ls_R_factor_gt 0.0264
_refine_ls_shift/su_max 0.000
_refine_ls_shift/su_mean 0.000
_refine_ls_structure_factor_coef Fsqd
_refine_ls_weighting_details 'calc w=1/[\s^2^(Fo^2^)+(0.0357P)^2^+0.3966P] where P=(Fo^2^+2Fc^2^)/3'
_refine_ls_weighting_scheme calc
_refine_ls_wR_factor_gt 0.0672
_refine_ls_wR_factor_ref 0.0678
_reflns_number_gt 4021
_reflns_number_total 4172
_reflns_threshold_expression >2\s(I)
_cod_data_source_file c0dt00869a.txt
_cod_data_source_block daley02b/Zn((R,R)-5)2
_cod_depositor_comments
;
The following automatic conversions were performed:

'_symmetry_cell_setting' value 'Trigonal' changed to 'trigonal'
according to /home/saulius/struct/CIF-dictionaries/cif_core.dic
dictionary named 'cif_core.dic' version 2.4.2 from 2011-04-26.

Automatic conversion script
Id: cif_fix_values 1891 2012-01-12 08:04:46Z andrius 

The following automatic conversions were performed:

'_exptl_crystal_density_meas' value 'not measured' was changed to '?'
- the value is perceived as not measured.

Automatic conversion script
Id: cif_fix_values 3008 2015-01-20 13:52:24Z robertas 
;
_cod_original_sg_symbol_H-M P3(1)21
_cod_database_code 7026906

loop_
_symmetry_equiv_pos_as_xyz
'x, y, z'
'-y, x-y, z+1/3'
'-x+y, -x, z+2/3'
'x-y, -y, -z+2/3'
'-x, -x+y, -z+1/3'
'y, x, -z'

loop_
_atom_site_label
_atom_site_type_symbol
_atom_site_fract_x
_atom_site_fract_y
_atom_site_fract_z
_atom_site_U_iso_or_equiv
_atom_site_adp_type
_atom_site_occupancy
_atom_site_symmetry_multiplicity
_atom_site_calc_flag
_atom_site_refinement_flags
_atom_site_disorder_assembly
_atom_site_disorder_group
Zn1 Zn 0.0000 0.449165(16) 0.1667 0.02957(10) Uani 1 2 d S . .
N1 N 0.09049(10) 0.56761(9) 0.22572(13) 0.0410(4) Uani 1 1 d . . .
N2 N 0.17804(10) 0.61415(9) 0.06013(13) 0.0368(4) Uani 1 1 d . . .
N3 N 0.06664(8) 0.48509(9) 0.00997(11) 0.0292(3) Uani 1 1 d . . .
N4 N -0.01307(9) 0.37185(10) -0.11529(13) 0.0345(4) Uani 1 1 d . . .
N5 N -0.07228(9) 0.33841(9) 0.07624(13) 0.0333(3) Uani 1 1 d . . .
O1 O 0.21904(9) 0.66418(8) 0.23975(11) 0.0463(4) Uani 1 1 d . . .
O2 O -0.13379(8) 0.26546(8) -0.08226(11) 0.0465(4) Uani 1 1 d . . .
C1 C 0.0931(6) 0.5938(9) 0.3432(11) 0.0378(18) Uani 0.609(10) 1 d P A 1
H1 H 0.0706 0.5472 0.3975 0.045 Uiso 0.609(10) 1 calc PR A 1
C1B C 0.1129(10) 0.5950(15) 0.3549(19) 0.0378(18) Uani 0.391(10) 1 d P A 2
H1B H 0.1022 0.5476 0.4029 0.045 Uiso 0.391(10) 1 calc PR A 2
C2 C 0.19146(14) 0.64807(14) 0.35870(17) 0.0491(5) Uani 1 1 d . A .
H2A H 0.2070 0.6981 0.4016 0.059 Uiso 0.609(10) 1 calc PR A 1
H2B H 0.2128 0.6178 0.3999 0.059 Uiso 0.609(10) 1 calc PR A 1
H2C H 0.2230 0.6300 0.4038 0.059 Uiso 0.391(10) 1 d PR A 2
H2D H 0.1972 0.6969 0.3957 0.059 Uiso 0.391(10) 1 d PR A 2
C3 C 0.15681(13) 0.61006(11) 0.17422(16) 0.0383(5) Uani 1 1 d . A .
C4 C 0.13424(11) 0.55654(11) -0.01101(15) 0.0310(4) Uani 1 1 d . A .
C5 C 0.15751(11) 0.56191(11) -0.13431(16) 0.0323(4) Uani 1 1 d . . .
C6 C 0.21896(12) 0.62288(12) -0.19674(16) 0.0378(4) Uani 1 1 d . A .
H6 H 0.2557 0.6721 -0.1611 0.045 Uiso 1 1 calc R . .
C7 C 0.22442(13) 0.60882(13) -0.31412(17) 0.0416(5) Uani 1 1 d . . .
H7 H 0.2651 0.6495 -0.3605 0.050 Uiso 1 1 calc R A .
C8 C 0.17101(11) 0.53596(13) -0.36417(15) 0.0394(4) Uani 1 1 d . A .
H8 H 0.1767 0.5275 -0.4441 0.047 Uiso 1 1 calc R . .
C9 C 0.10967(11) 0.47527(12) -0.30096(15) 0.0354(4) Uani 1 1 d . . .
H9 H 0.0730 0.4257 -0.3357 0.042 Uiso 1 1 calc R A .
C10 C 0.10451(10) 0.49072(11) -0.18404(15) 0.0312(4) Uani 1 1 d . A .
C11 C 0.04689(10) 0.44241(11) -0.09238(14) 0.0298(4) Uani 1 1 d . A .
C12 C -0.06985(11) 0.32864(11) -0.03459(16) 0.0346(4) Uani 1 1 d . A .
C13 C -0.19015(13) 0.22494(13) 0.01064(17) 0.0462(5) Uani 1 1 d . A .
H13A H -0.2002 0.1698 0.0203 0.055 Uiso 1 1 calc R . .
H13B H -0.2415 0.2229 -0.0051 0.055 Uiso 1 1 calc R . .
C14 C -0.14999(11) 0.27512(12) 0.11922(16) 0.0384(4) Uani 1 1 d . A .
H14 H -0.1816 0.3000 0.1465 0.046 Uiso 1 1 calc R . .
C21 C -0.14228(12) 0.22828(12) 0.21809(17) 0.0410(5) Uani 1 1 d . . .
C22 C -0.09631(14) 0.19356(15) 0.2050(2) 0.0545(6) Uani 1 1 d . A .
H22 H -0.0683 0.2004 0.1342 0.065 Uiso 1 1 calc R . .
C23 C -0.08985(16) 0.14850(19) 0.2932(3) 0.0721(8) Uani 1 1 d . . .
H23 H -0.0582 0.1241 0.2833 0.087 Uiso 1 1 calc R A .
C24 C -0.13114(16) 0.13957(17) 0.3979(2) 0.0687(8) Uani 1 1 d . A .
H24 H -0.1266 0.1096 0.4598 0.082 Uiso 1 1 calc R . .
C25 C -0.17664(16) 0.17306(15) 0.4107(2) 0.0601(7) Uani 1 1 d . . .
H25 H -0.2051 0.1657 0.4812 0.072 Uiso 1 1 calc R A .
C26 C -0.18272(14) 0.21830(13) 0.32233(18) 0.0492(5) Uani 1 1 d . A .
H26 H -0.2145 0.2426 0.3329 0.059 Uiso 1 1 calc R . .
C15 C 0.0527(2) 0.6438(2) 0.3630(3) 0.0399(15) Uani 0.609(10) 1 d PG A 1
C16 C 0.00865(19) 0.6315(3) 0.4641(3) 0.0455(13) Uani 0.609(10) 1 d PG A 1
H16 H 0.0013 0.5906 0.5169 0.055 Uiso 0.609(10) 1 calc PR A 1
C17 C -0.02469(19) 0.6791(3) 0.4880(4) 0.057(2) Uani 0.609(10) 1 d PG A 1
H17 H -0.0548 0.6707 0.5571 0.068 Uiso 0.609(10) 1 calc PR A 1
C18 C -0.01400(19) 0.7389(3) 0.4109(4) 0.0564(15) Uani 0.609(10) 1 d PG A 1
H18 H -0.0368 0.7714 0.4272 0.068 Uiso 0.609(10) 1 calc PR A 1
C19 C 0.0300(2) 0.7512(3) 0.3098(4) 0.0607(14) Uani 0.609(10) 1 d PG A 1
H19 H 0.0373 0.7921 0.2571 0.073 Uiso 0.609(10) 1 calc PR A 1
C20 C 0.0634(3) 0.7037(3) 0.2859(3) 0.0575(16) Uani 0.609(10) 1 d PG A 1
H20 H 0.0935 0.7121 0.2168 0.069 Uiso 0.609(10) 1 calc PR A 1
C15B C 0.0593(3) 0.6231(4) 0.3923(5) 0.041(2) Uani 0.391(10) 1 d PG A 2
C16B C 0.0226(4) 0.6012(4) 0.5005(5) 0.055(2) Uani 0.391(10) 1 d PG A 2
H16B H 0.0269 0.5625 0.5459 0.066 Uiso 0.391(10) 1 calc PR A 2
C17B C -0.0204(3) 0.6359(5) 0.5421(6) 0.066(3) Uani 0.391(10) 1 d PG A 2
H17B H -0.0455 0.6210 0.6161 0.080 Uiso 0.391(10) 1 calc PR A 2
C18B C -0.0268(4) 0.6925(6) 0.4756(8) 0.066(5) Uani 0.391(10) 1 d PG A 2
H18B H -0.0561 0.7162 0.5041 0.080 Uiso 0.391(10) 1 calc PR A 2
C19B C 0.0099(4) 0.7143(5) 0.3674(7) 0.070(3) Uani 0.391(10) 1 d PG A 2
H19B H 0.0056 0.7530 0.3219 0.084 Uiso 0.391(10) 1 calc PR A 2
C20B C 0.0530(4) 0.6796(5) 0.3257(5) 0.055(3) Uani 0.391(10) 1 d PG A 2
H20B H 0.0780 0.6946 0.2518 0.066 Uiso 0.391(10) 1 calc PR A 2

loop_
_atom_site_aniso_label
_atom_site_aniso_U_11
_atom_site_aniso_U_22
_atom_site_aniso_U_33
_atom_site_aniso_U_23
_atom_site_aniso_U_13
_atom_site_aniso_U_12
Zn1 0.03206(18) 0.03495(14) 0.02073(15) 0.00130(6) 0.00259(13) 0.01603(9)
N1 0.0487(10) 0.0324(8) 0.0253(8) -0.0063(6) 0.0069(7) 0.0078(7)
N2 0.0451(9) 0.0323(8) 0.0250(8) 0.0004(6) 0.0064(7) 0.0134(7)
N3 0.0305(7) 0.0326(8) 0.0247(7) 0.0003(6) 0.0014(6) 0.0159(7)
N4 0.0318(8) 0.0419(9) 0.0241(7) -0.0018(7) -0.0007(6) 0.0141(7)
N5 0.0320(8) 0.0374(8) 0.0245(7) 0.0003(6) -0.0001(6) 0.0130(7)
O1 0.0520(8) 0.0400(7) 0.0252(7) -0.0048(6) 0.0043(6) 0.0067(7)
O2 0.0378(7) 0.0503(8) 0.0297(7) -0.0005(6) -0.0017(6) 0.0058(7)
C1 0.029(5) 0.0433(12) 0.022(3) -0.0079(17) -0.005(3) 0.004(4)
C1B 0.029(5) 0.0433(12) 0.022(3) -0.0079(17) -0.005(3) 0.004(4)
C2 0.0593(14) 0.0556(13) 0.0207(9) -0.0034(9) 0.0043(9) 0.0200(11)
C3 0.0470(11) 0.0299(10) 0.0283(10) -0.0031(8) 0.0008(8) 0.0120(9)
C4 0.0355(10) 0.0328(9) 0.0257(9) 0.0022(8) 0.0043(7) 0.0179(8)
C5 0.0368(10) 0.0400(10) 0.0232(9) 0.0021(7) 0.0025(7) 0.0217(9)
C6 0.0462(11) 0.0367(10) 0.0296(10) 0.0028(8) 0.0071(8) 0.0200(9)
C7 0.0459(11) 0.0503(12) 0.0298(9) 0.0095(9) 0.0124(8) 0.0248(10)
C8 0.0414(10) 0.0568(12) 0.0227(8) 0.0015(9) 0.0050(7) 0.0265(10)
C9 0.0344(9) 0.0498(11) 0.0223(8) -0.0032(8) -0.0027(7) 0.0214(9)
C10 0.0312(9) 0.0424(10) 0.0233(8) 0.0027(7) 0.0020(7) 0.0209(8)
C11 0.0306(9) 0.0386(10) 0.0210(8) -0.0013(7) -0.0023(7) 0.0180(8)
C12 0.0316(10) 0.0375(10) 0.0294(9) -0.0026(8) -0.0052(8) 0.0133(8)
C13 0.0371(11) 0.0488(12) 0.0310(10) 0.0052(9) -0.0020(8) 0.0050(10)
C14 0.0306(10) 0.0445(11) 0.0294(9) 0.0025(8) -0.0005(8) 0.0107(9)
C21 0.0367(10) 0.0362(10) 0.0322(9) 0.0030(8) -0.0031(8) 0.0047(8)
C22 0.0444(12) 0.0606(14) 0.0493(12) 0.0148(11) 0.0026(10) 0.0192(11)
C23 0.0566(15) 0.0798(18) 0.0743(18) 0.0264(15) -0.0007(13) 0.0298(14)
C24 0.0628(16) 0.0649(16) 0.0509(14) 0.0209(13) -0.0072(12) 0.0112(14)
C25 0.0637(15) 0.0528(14) 0.0344(11) 0.0075(10) 0.0029(10) 0.0070(13)
C26 0.0509(13) 0.0411(11) 0.0328(10) -0.0026(9) 0.0026(9) 0.0059(10)
C15 0.042(2) 0.041(3) 0.030(3) -0.007(2) 0.002(2) 0.016(2)
C16 0.0347(19) 0.053(3) 0.038(2) -0.0030(18) 0.0043(17) 0.0132(18)
C17 0.034(3) 0.076(4) 0.054(4) -0.013(4) 0.008(3) 0.023(3)
C18 0.046(2) 0.064(3) 0.066(3) -0.022(3) -0.011(2) 0.032(2)
C19 0.078(3) 0.054(3) 0.053(3) -0.004(2) 0.001(2) 0.035(2)
C20 0.075(3) 0.057(3) 0.042(3) 0.002(2) 0.015(2) 0.034(3)
C15B 0.041(3) 0.050(5) 0.027(4) -0.011(3) -0.006(3) 0.019(3)
C16B 0.048(4) 0.059(5) 0.041(4) -0.009(3) 0.006(3) 0.014(3)
C17B 0.045(4) 0.080(6) 0.062(5) -0.032(4) 0.007(3) 0.022(4)
C18B 0.063(8) 0.101(10) 0.055(7) -0.037(8) -0.017(6) 0.056(7)
C19B 0.076(5) 0.076(6) 0.077(6) -0.018(5) -0.024(5) 0.051(5)
C20B 0.055(5) 0.076(8) 0.048(6) -0.012(6) 0.003(4) 0.043(5)

loop_
_atom_type_symbol
_atom_type_description
_atom_type_scat_dispersion_real
_atom_type_scat_dispersion_imag
_atom_type_scat_source
C C 0.0181 0.0091 'International Tables Vol C Tables 4.2.6.8 and 6.1.1.4'
H H 0.0000 0.0000 'International Tables Vol C Tables 4.2.6.8 and 6.1.1.4'
N N 0.0311 0.0180 'International Tables Vol C Tables 4.2.6.8 and 6.1.1.4'
O O 0.0492 0.0322 'International Tables Vol C Tables 4.2.6.8 and 6.1.1.4'
Zn Zn -1.5491 0.6778 'International Tables Vol C Tables 4.2.6.8 and 6.1.1.4'

loop_
_geom_angle_atom_site_label_1
_geom_angle_atom_site_label_2
_geom_angle_atom_site_label_3
_geom_angle
_geom_angle_site_symmetry_1
_geom_angle_site_symmetry_3
N3 Zn1 N3 177.27(8) 5 .
N3 Zn1 N5 84.34(5) 5 5
N3 Zn1 N5 97.50(5) . 5
N3 Zn1 N5 97.50(5) 5 .
N3 Zn1 N5 84.34(5) . .
N5 Zn1 N5 95.76(8) 5 .
N3 Zn1 N1 94.92(6) 5 .
N3 Zn1 N1 83.31(6) . .
N5 Zn1 N1 83.91(6) 5 .
N5 Zn1 N1 167.49(5) . .
N3 Zn1 N1 83.31(6) 5 5
N3 Zn1 N1 94.92(6) . 5
N5 Zn1 N1 167.49(5) 5 5
N5 Zn1 N1 83.91(6) . 5
N1 Zn1 N1 99.12(10) . 5
C3 N1 C1 111.4(5) . .
C3 N1 C1B 101.8(8) . .
C1 N1 C1B 14.4(10) . .
C3 N1 Zn1 123.61(13) . .
C1 N1 Zn1 122.1(6) . .
C1B N1 Zn1 126.3(9) . .
C4 N2 C3 120.52(16) . .
C4 N3 C11 107.06(14) . .
C4 N3 Zn1 126.76(11) . .
C11 N3 Zn1 126.08(11) . .
C11 N4 C12 121.92(15) . .
C12 N5 C14 107.85(15) . .
C12 N5 Zn1 124.67(13) . .
C14 N5 Zn1 123.45(11) . .
C3 O1 C2 105.62(15) . .
C12 O2 C13 107.02(14) . .
N1 C1 C15 115.1(7) . .
N1 C1 C2 98.7(8) . .
C15 C1 C2 111.7(9) . .
N1 C1 H1 110.3 . .
C15 C1 H1 110.3 . .
C2 C1 H1 110.3 . .
C2 C1B C15B 116.7(18) . .
C2 C1B N1 107.8(15) . .
C15B C1B N1 106.1(9) . .
C2 C1B H1B 108.6 . .
C15B C1B H1B 108.6 . .
N1 C1B H1B 108.6 . .
C1B C2 O1 106.8(10) . .
C1B C2 C1 9.1(14) . .
O1 C2 C1 102.6(5) . .
C1B C2 H2A 116.0 . .
O1 C2 H2A 111.3 . .
C1 C2 H2A 111.3 . .
C1B C2 H2B 102.1 . .
O1 C2 H2B 111.3 . .
C1 C2 H2B 111.3 . .
H2A C2 H2B 109.2 . .
C1B C2 H2C 114.1 . .
O1 C2 H2C 110.2 . .
C1 C2 H2C 123.2 . .
H2A C2 H2C 98.4 . .
H2B C2 H2C 13.0 . .
C1B C2 H2D 106.8 . .
O1 C2 H2D 110.4 . .
C1 C2 H2D 101.3 . .
H2A C2 H2D 11.0 . .
H2B C2 H2D 118.5 . .
H2C C2 H2D 108.5 . .
N1 C3 O1 117.22(16) . .
N1 C3 N2 131.46(19) . .
O1 C3 N2 111.27(17) . .
N2 C4 N3 129.80(16) . .
N2 C4 C5 120.01(16) . .
N3 C4 C5 110.15(15) . .
C10 C5 C6 122.27(17) . .
C10 C5 C4 106.43(16) . .
C6 C5 C4 131.30(18) . .
C5 C6 C7 116.96(19) . .
C5 C6 H6 121.5 . .
C7 C6 H6 121.5 . .
C8 C7 C6 120.65(18) . .
C8 C7 H7 119.7 . .
C6 C7 H7 119.7 . .
C9 C8 C7 121.97(17) . .
C9 C8 H8 119.0 . .
C7 C8 H8 119.0 . .
C8 C9 C10 116.60(18) . .
C8 C9 H9 121.7 . .
C10 C9 H9 121.7 . .
C5 C10 C9 121.55(17) . .
C5 C10 C11 106.71(15) . .
C9 C10 C11 131.72(17) . .
N4 C11 N3 129.50(16) . .
N4 C11 C10 120.89(15) . .
N3 C11 C10 109.57(14) . .
N5 C12 O2 116.75(17) . .
N5 C12 N4 131.34(17) . .
O2 C12 N4 111.91(15) . .
O2 C13 C14 104.64(15) . .
O2 C13 H13A 110.8 . .
C14 C13 H13A 110.8 . .
O2 C13 H13B 110.8 . .
C14 C13 H13B 110.8 . .
H13A C13 H13B 108.9 . .
N5 C14 C21 112.77(15) . .
N5 C14 C13 103.69(15) . .
C21 C14 C13 113.90(17) . .
N5 C14 H14 108.8 . .
C21 C14 H14 108.8 . .
C13 C14 H14 108.8 . .
C22 C21 C26 119.1(2) . .
C22 C21 C14 119.83(19) . .
C26 C21 C14 121.0(2) . .
C21 C22 C23 121.0(2) . .
C21 C22 H22 119.5 . .
C23 C22 H22 119.5 . .
C22 C23 C24 118.7(3) . .
C22 C23 H23 120.6 . .
C24 C23 H23 120.6 . .
C25 C24 C23 120.4(3) . .
C25 C24 H24 119.8 . .
C23 C24 H24 119.8 . .
C24 C25 C26 120.7(2) . .
C24 C25 H25 119.7 . .
C26 C25 H25 119.7 . .
C25 C26 C21 120.1(2) . .
C25 C26 H26 120.0 . .
C21 C26 H26 120.0 . .
C16 C15 C20 120.0 . .
C16 C15 C1 118.6(6) . .
C20 C15 C1 121.3(6) . .
C15 C16 C17 120.0 . .
C15 C16 H16 120.0 . .
C17 C16 H16 120.0 . .
C18 C17 C16 120.0 . .
C18 C17 H17 120.0 . .
C16 C17 H17 120.0 . .
C19 C18 C17 120.0 . .
C19 C18 H18 120.0 . .
C17 C18 H18 120.0 . .
C20 C19 C18 120.0 . .
C20 C19 H19 120.0 . .
C18 C19 H19 120.0 . .
C19 C20 C15 120.0 . .
C19 C20 H20 120.0 . .
C15 C20 H20 120.0 . .
C16B C15B C20B 120.0 . .
C16B C15B C1B 120.1(10) . .
C20B C15B C1B 119.4(10) . .
C15B C16B C17B 120.0 . .
C15B C16B H16B 120.0 . .
C17B C16B H16B 120.0 . .
C16B C17B C18B 120.0 . .
C16B C17B H17B 120.0 . .
C18B C17B H17B 120.0 . .
C19B C18B C17B 120.0 . .
C19B C18B H18B 120.0 . .
C17B C18B H18B 120.0 . .
C20B C19B C18B 120.0 . .
C20B C19B H19B 120.0 . .
C18B C19B H19B 120.0 . .
C19B C20B C15B 120.0 . .
C19B C20B H20B 120.0 . .
C15B C20B H20B 120.0 . .

loop_
_geom_bond_atom_site_label_1
_geom_bond_atom_site_label_2
_geom_bond_distance
_geom_bond_site_symmetry_2
Zn1 N3 2.1210(13) 5
Zn1 N3 2.1210(13) .
Zn1 N5 2.1525(15) 5
Zn1 N5 2.1525(15) .
Zn1 N1 2.1832(15) .
Zn1 N1 2.1832(15) 5
N1 C3 1.272(3) .
N1 C1 1.436(13) .
N1 C1B 1.56(2) .
N2 C4 1.298(2) .
N2 C3 1.366(2) .
N3 C4 1.368(2) .
N3 C11 1.378(2) .
N4 C11 1.302(2) .
N4 C12 1.360(2) .
N5 C12 1.293(2) .
N5 C14 1.471(2) .
O1 C3 1.362(2) .
O1 C2 1.445(2) .
O2 C12 1.347(2) .
O2 C13 1.446(2) .
C1 C15 1.534(13) .
C1 C2 1.661(10) .
C1 H1 1.0000 .
C1B C2 1.343(18) .
C1B C15B 1.46(2) .
C1B H1B 1.0000 .
C2 H2A 0.9900 .
C2 H2B 0.9900 .
C2 H2C 0.9900 .
C2 H2D 0.9900 .
C4 C5 1.476(2) .
C5 C10 1.365(3) .
C5 C6 1.385(3) .
C6 C7 1.392(3) .
C6 H6 0.9500 .
C7 C8 1.389(3) .
C7 H7 0.9500 .
C8 C9 1.386(3) .
C8 H8 0.9500 .
C9 C10 1.392(3) .
C9 H9 0.9500 .
C10 C11 1.479(2) .
C13 C14 1.534(3) .
C13 H13A 0.9900 .
C13 H13B 0.9900 .
C14 C21 1.507(3) .
C14 H14 1.0000 .
C21 C22 1.365(3) .
C21 C26 1.392(3) .
C22 C23 1.383(4) .
C22 H22 0.9500 .
C23 C24 1.408(4) .
C23 H23 0.9500 .
C24 C25 1.337(4) .
C24 H24 0.9500 .
C25 C26 1.384(3) .
C25 H25 0.9500 .
C26 H26 0.9500 .
C15 C16 1.3900 .
C15 C20 1.3900 .
C16 C17 1.3900 .
C16 H16 0.9500 .
C17 C18 1.3900 .
C17 H17 0.9500 .
C18 C19 1.3900 .
C18 H18 0.9500 .
C19 C20 1.3900 .
C19 H19 0.9500 .
C20 H20 0.9500 .
C15B C16B 1.3900 .
C15B C20B 1.3900 .
C16B C17B 1.3900 .
C16B H16B 0.9500 .
C17B C18B 1.3900 .
C17B H17B 0.9500 .
C18B C19B 1.3900 .
C18B H18B 0.9500 .
C19B C20B 1.3900 .
C19B H19B 0.9500 .
C20B H20B 0.9500 .

loop_
_platon_squeeze_void_nr
_platon_squeeze_void_average_x
_platon_squeeze_void_average_y
_platon_squeeze_void_average_z
_platon_squeeze_void_volume
_platon_squeeze_void_count_electrons
_platon_squeeze_void_content
1 0.000 0.000 -0.016 609 141 ' '
